data_4038052
loop_
_publ_author_name
'Wang, Jingdong'
'Liu, Yuxin'
'Wei, Zhonglin'
'Cao, Jungang'
'Liang, Dapeng'
'Lin, Yingjie'
'Duan, Haifeng'

_publ_section_title
;
 Synthesis of 4-Azaindolines Using Phase-Transfer Catalysis via an
 Intramolecular Mannich Reaction.
;
_journal_issue 6
_journal_name_full 'The Journal of organic chemistry'
_journal_page_first 4047
_journal_page_last 4057
_journal_paper_doi 10.1021/acs.joc.9b03025
_journal_volume 85
_journal_year 2020
_chemical_absolute_configuration ad
_chemical_formula_moiety 'C20 H15 Cl N3'
_chemical_formula_sum 'C20 H15 Cl N3'
_chemical_formula_weight 1996.80
_space_group_crystal_system monoclinic
_space_group_IT_number 4
_space_group_name_Hall 'P 2yb'
_space_group_name_H-M_alt 'P 1 21 1'
_atom_sites_solution_hydrogens geom
_atom_sites_solution_primary direct
_atom_sites_solution_secondary difmap
_audit_creation_date 2018-10-17
_audit_creation_method
;
Olex2 1.2
(compiled 2018.04.18 svn.r3501 for OlexSys, GUI svn.r5488)
;
_cell_angle_alpha 90.00
_cell_angle_beta 90.325(2)
_cell_angle_gamma 90.00
_cell_formula_units_Z 6
_cell_length_a 9.2518(9)
_cell_length_b 13.2729(13)
_cell_length_c 20.695(2)
_cell_measurement_reflns_used 2804
_cell_measurement_temperature 273
_cell_measurement_theta_max 22.811
_cell_measurement_theta_min 2.201
_cell_volume 2541.3(4)
_computing_cell_refinement 'SAINT v6.45A (Bruker, 2003)'
_computing_data_reduction 'SAINT v6.45A (Bruker, 2003)'
_computing_molecular_graphics 'Olex2 (Dolomanov et al., 2009)'
_computing_publication_material 'Olex2 (Dolomanov et al., 2009)'
_computing_structure_refinement 'XL (Sheldrick, 2008)'
_computing_structure_solution 'XS (Sheldrick, 2008)'
_diffrn_ambient_temperature 273
_diffrn_measured_fraction_theta_full 0.997
_diffrn_measured_fraction_theta_max 0.997
_diffrn_measurement_device_type 'CCD Area Detector'
_diffrn_radiation_monochromator graphite
_diffrn_radiation_type MoK\a
_diffrn_radiation_wavelength 0.71073
_diffrn_reflns_av_R_equivalents 0.0355
_diffrn_reflns_av_unetI/netI 0.0696
_diffrn_reflns_limit_h_max 9
_diffrn_reflns_limit_h_min -11
_diffrn_reflns_limit_k_max 16
_diffrn_reflns_limit_k_min -16
_diffrn_reflns_limit_l_max 23
_diffrn_reflns_limit_l_min -25
_diffrn_reflns_number 14507
_diffrn_reflns_theta_full 26.38
_diffrn_reflns_theta_max 26.38
_diffrn_reflns_theta_min 1.82
_diffrn_source 'fine-focus sealed tube'
_exptl_absorpt_coefficient_mu 0.230
_exptl_absorpt_correction_T_max 0.9998
_exptl_absorpt_correction_T_min 0.706579
_exptl_absorpt_correction_type multi-scan
_exptl_absorpt_process_details
;
SADABS v.2.10 (Bruker,2003) was used for absorption correction.
R(int) was 0.0801 before and 0.0288 after correction.
The Ratio of minimum to maximum transmission is 0.7066.
The \l/2 correction factor is 0.0015.
;
_exptl_crystal_colour 'clear light colourless'
_exptl_crystal_colour_lustre clear
_exptl_crystal_colour_modifier light
_exptl_crystal_colour_primary colourless
_exptl_crystal_density_diffrn 1.305
_exptl_crystal_density_method 'not measured'
_exptl_crystal_description block
_exptl_crystal_F_000 1038
_exptl_crystal_size_max 0.001
_exptl_crystal_size_mid 0.001
_exptl_crystal_size_min 0.001
_refine_diff_density_max 0.709
_refine_diff_density_min -0.235
_refine_diff_density_rms 0.047
_refine_ls_abs_structure_details 'Flack H D (1983), Acta Cryst. A39, 876-881'
_refine_ls_abs_structure_Flack 0.07(7)
_refine_ls_extinction_method none
_refine_ls_goodness_of_fit_ref 1.019
_refine_ls_hydrogen_treatment constr
_refine_ls_matrix_type full
_refine_ls_number_parameters 649
_refine_ls_number_reflns 8697
_refine_ls_number_restraints 6
_refine_ls_restrained_S_all 1.018
_refine_ls_R_factor_all 0.0966
_refine_ls_R_factor_gt 0.0591
_refine_ls_shift/su_max 0.001
_refine_ls_shift/su_mean 0.000
_refine_ls_structure_factor_coef Fsqd
_refine_ls_weighting_details 'calc w=1/[\s^2^(Fo^2^)+(0.0731P)^2^+0.1907P] where P=(Fo^2^+2Fc^2^)/3'
_refine_ls_weighting_scheme calc
_refine_ls_wR_factor_gt 0.1325
_refine_ls_wR_factor_ref 0.1538
_reflns_number_gt 5893
_reflns_number_total 8697
_reflns_threshold_expression >2sigma(I)
_cod_data_source_file jo9b03025_si_001.cif
_cod_data_source_block ca184m
_cod_depositor_comments
;
         Adding full bibliography for 4038052.cif.

2020-11-04
Z value and formula fixed to values more according to usual
chemical conventions.                 miguel
;
_cod_original_formula_sum 'C120 H90 Cl6 N18'
_cod_original_formula_weight 1996.80
_cod_original_formula_moiety '6(C20 H15 Cl N3)'
_cod_original_formula_units_Z 1
_cod_database_code 4038052
_olex2_refinement_description
;
1. Fixed Uiso
 At 1.2 times of:
  All C(H) groups, All N(H) groups
2. Rigid bond restraints
 N39, C59
 with sigma for 1-2 distances of 0.001 and sigma for 1-3 distances of 0.001
 C54, C67
 with sigma for 1-2 distances of 0.001 and sigma for 1-3 distances of 0.001
 N2, C3
 with sigma for 1-2 distances of 0.001 and sigma for 1-3 distances of 0.001
 C6, N18
 with sigma for 1-2 distances of 0.001 and sigma for 1-3 distances of 0.001
 N18, C38
 with sigma for 1-2 distances of 0.001 and sigma for 1-3 distances of 0.001
3.a Ternary CH refined with riding coordinates:
 C9(H9), C20(H20), C35(H35)
3.b Aromatic/amide H refined with riding coordinates:
 N2(H2), N7(H7), C11(H11), N14(H14), C15(H15), C17(H17), N18(H18), C19(H19),
 C22(H22), C23(H23), C25(H25), C26(H26), C27(H27), C29(H29), C30(H30), C31(H31),
  C33(H33), C34(H34), C36(H36), C37(H37), C38(H38), N39(H39), C40(H40),
 C41(H41), C43(H43), C44(H44), C46(H46), C47(H47), C48(H48), C50(H50), C51(H51),
  C52(H52), C54(H54), C55(H55), C56(H56), C58(H58), C62(H62), C63(H63),
 C66(H66), C67(H67), N68(H68), C70(H70)
;
_olex2_submission_special_instructions 'No special instructions were received'

loop_
_space_group_symop_id
_space_group_symop_operation_xyz
1 'x, y, z'
2 '-x, y+1/2, -z'

loop_
_atom_site_label
_atom_site_type_symbol
_atom_site_fract_x
_atom_site_fract_y
_atom_site_fract_z
_atom_site_U_iso_or_equiv
_atom_site_adp_type
_atom_site_occupancy
_atom_site_calc_flag
_atom_site_disorder_assembly
_atom_site_disorder_group
_atom_site_refinement_flags_posn
_atom_site_refinement_flags_adp
Cl0A Cl -0.38787(16) -0.84739(13) -0.05550(6) 0.0784(5) Uani 1 d . . . .
Cl1 Cl 0.00707(17) -1.36340(14) 0.35242(8) 0.0896(5) Uani 1 d . . . .
N2 N -0.3890(3) -1.2249(3) 0.32884(16) 0.0416(8) Uani 1 d . . . U
H2 H -0.3606 -1.1816 0.3571 0.050 Uiso 1 calc . . R .
C3 C -0.3886(4) -1.2041(3) 0.26711(19) 0.0330(8) Uani 1 d . . . U
C4 C -0.3493(4) -1.0632(3) 0.11134(18) 0.0367(9) Uani 1 d . . . .
C5 C 0.2775(4) -1.5613(3) 0.5210(2) 0.0393(10) Uani 1 d . . . .
C6 C 0.3125(4) -1.5443(3) 0.45724(19) 0.0347(8) Uani 1 d . . . U
N7 N 0.2754(4) -1.6636(2) 0.53475(16) 0.0429(9) Uani 1 d . . . .
H7 H 0.2366 -1.6908 0.5682 0.051 Uiso 1 calc . . R .
C8 C 0.2927(4) -1.8225(3) 0.4726(2) 0.0383(10) Uani 1 d . . . .
C9 C -0.3282(4) -1.1388(3) 0.16447(18) 0.0363(9) Uani 1 d . . . .
H9 H -0.2284 -1.1631 0.1618 0.044 Uiso 1 calc . . R .
C10 C 0.3354(4) -1.6446(3) 0.42269(18) 0.0330(9) Uani 1 d . . . .
C11 C -0.4354(5) -1.3164(3) 0.3461(2) 0.0515(12) Uani 1 d . . . .
H11 H -0.4365 -1.3332 0.3897 0.062 Uiso 1 calc . . R .
C12 C -0.4870(5) -1.0424(3) 0.23909(19) 0.0398(10) Uani 1 d . . . .
C13 C 0.4666(4) -1.6455(3) 0.37848(19) 0.0339(9) Uani 1 d . . . .
N14 N -0.4233(4) -1.2267(3) 0.15825(16) 0.0443(9) Uani 1 d . . . .
H14 H -0.4648 -1.2475 0.1234 0.053 Uiso 1 calc . . R .
C15 C -0.4731(4) -1.0614(4) 0.07282(19) 0.0442(10) Uani 1 d . . . .
H15 H -0.5481 -1.1060 0.0814 0.053 Uiso 1 calc . . R .
C16 C -0.3530(4) -1.1019(3) 0.23566(18) 0.0331(9) Uani 1 d . . . .
C17 C -0.2412(4) -0.9933(4) 0.09848(19) 0.0435(10) Uani 1 d . . . .
H17 H -0.1582 -0.9929 0.1240 0.052 Uiso 1 calc . . R .
N18 N 0.3211(4) -1.4541(3) 0.42974(18) 0.0455(8) Uani 1 d . . . U
H18 H 0.3439 -1.4467 0.3898 0.055 Uiso 1 calc . . R .
C19 C 0.2548(5) -1.3849(4) 0.5317(2) 0.0536(12) Uani 1 d . . . .
H19 H 0.2343 -1.3277 0.5560 0.064 Uiso 1 calc . . R .
C20 C 0.3505(4) -1.7181(3) 0.48269(19) 0.0367(9) Uani 1 d . . . .
H20 H 0.4531 -1.7232 0.4943 0.044 Uiso 1 calc . . R .
N21 N 0.0971(4) -1.6828(3) 0.3583(2) 0.0595(11) Uani 1 d . . . .
C22 C -0.0985(4) -1.0968(4) 0.27717(19) 0.0417(10) Uani 1 d . . . .
H22 H -0.0970 -1.1668 0.2751 0.050 Uiso 1 calc . . R .
C23 C -0.4819(4) -1.3664(4) 0.2363(2) 0.0487(11) Uani 1 d . . . .
H23 H -0.5119 -1.4133 0.2057 0.058 Uiso 1 calc . . R .
C24 C -0.2246(4) -1.0445(3) 0.26127(17) 0.0340(9) Uani 1 d . . . .
C25 C 0.5997(4) -1.6138(3) 0.40339(19) 0.0398(10) Uani 1 d . . . .
H25 H 0.6070 -1.5942 0.4464 0.048 Uiso 1 calc . . R .
C26 C -0.2240(5) -0.9398(3) 0.2660(2) 0.0446(10) Uani 1 d . . . .
H26 H -0.3073 -0.9038 0.2559 0.054 Uiso 1 calc . . R .
C27 C 0.0216(6) -0.9405(4) 0.3002(2) 0.0580(14) Uani 1 d . . . .
H27 H 0.1040 -0.9055 0.3131 0.070 Uiso 1 calc . . R .
C28 C 0.2024(4) -1.6673(3) 0.38632(19) 0.0374(9) Uani 1 d . . . .
C29 C -0.2541(5) -0.9245(4) 0.0486(2) 0.0481(11) Uani 1 d . . . .
H29 H -0.1823 -0.8771 0.0409 0.058 Uiso 1 calc . . R .
C30 C 0.3839(6) -1.7903(4) 0.1342(3) 0.0618(14) Uani 1 d . . . .
H30 H 0.4681 -1.8216 0.1485 0.074 Uiso 1 calc . . R .
C31 C 0.1351(6) -1.7499(4) 0.1489(2) 0.0608(14) Uani 1 d . . . .
H31 H 0.0511 -1.7547 0.1732 0.073 Uiso 1 calc . . R .
C32 C -0.4337(4) -1.2699(3) 0.2191(2) 0.0408(10) Uani 1 d . . . .
C33 C 0.3692(5) -1.8910(3) 0.4354(2) 0.0473(11) Uani 1 d . . . .
H33 H 0.4551 -1.8713 0.4160 0.057 Uiso 1 calc . . R .
C34 C -0.1117(5) -1.4079(4) 0.2374(3) 0.0583(13) Uani 1 d . . . .
H34 H -0.1968 -1.3819 0.2544 0.070 Uiso 1 calc . . R .
C35 C 0.0254(5) -1.5183(5) 0.0811(2) 0.0672(17) Uani 1 d . . . .
H35 H 0.1220 -1.5020 0.0650 0.081 Uiso 1 calc . . R .
C36 C 0.0252(5) -1.0445(4) 0.2962(2) 0.0517(12) Uani 1 d . . . .
H36 H 0.1097 -1.0793 0.3061 0.062 Uiso 1 calc . . R .
C37 C 0.2474(5) -1.4793(4) 0.5600(2) 0.0484(11) Uani 1 d . . . .
H37 H 0.2233 -1.4872 0.6033 0.058 Uiso 1 calc . . R .
C38 C 0.2924(5) -1.3755(4) 0.4679(2) 0.0520(11) Uani 1 d . . . U
H38 H 0.2980 -1.3112 0.4503 0.062 Uiso 1 calc . . R .
N39 N -0.0332(4) -1.7141(5) -0.0402(2) 0.0816(15) Uani 1 d . . . U
H39 H -0.0020 -1.7719 -0.0275 0.098 Uiso 1 calc . . R .
C40 C 0.7201(5) -1.6115(3) 0.3646(2) 0.0503(12) Uani 1 d . . . .
H40 H 0.8084 -1.5912 0.3819 0.060 Uiso 1 calc . . R .
C41 C 0.1653(5) -1.8537(4) 0.4998(2) 0.0519(11) Uani 1 d . . . .
H41 H 0.1113 -1.8080 0.5237 0.062 Uiso 1 calc . . R .
C43 C 0.5812(6) -1.6705(4) 0.2755(2) 0.0561(13) Uani 1 d . . . .
H43 H 0.5749 -1.6900 0.2324 0.067 Uiso 1 calc . . R .
C44 C 0.7117(5) -1.6387(4) 0.3010(2) 0.0570(13) Uani 1 d . . . .
H44 H 0.7933 -1.6357 0.2751 0.068 Uiso 1 calc . . R .
C45 C 0.1337(5) -1.6952(4) 0.0928(2) 0.0572(14) Uani 1 d . . . .
C46 C 0.2597(6) -1.7983(4) 0.1703(3) 0.0662(15) Uani 1 d . . . .
H46 H 0.2592 -1.8355 0.2084 0.079 Uiso 1 calc . . R .
C47 C -0.1013(5) -0.8890(4) 0.2856(2) 0.0540(12) Uani 1 d . . . .
H47 H -0.1027 -0.8191 0.2888 0.065 Uiso 1 calc . . R .
C48 C 0.4591(5) -1.6732(3) 0.3146(2) 0.0459(11) Uani 1 d . . . .
H48 H 0.3712 -1.6940 0.2972 0.055 Uiso 1 calc . . R .
C49 C 0.0121(5) -1.4112(4) 0.2749(2) 0.0551(12) Uani 1 d . . . .
C50 C -0.1092(5) -1.4426(4) 0.1756(2) 0.0582(13) Uani 1 d . . . .
H50 H -0.1935 -1.4411 0.1509 0.070 Uiso 1 calc . . R .
C51 C -0.4818(5) -1.3871(4) 0.3015(2) 0.0520(12) Uani 1 d . . . .
H51 H -0.5135 -1.4497 0.3157 0.062 Uiso 1 calc . . R .
C52 C 0.2590(5) -1.6926(5) 0.0568(2) 0.0733(18) Uani 1 d . . . .
H52 H 0.2584 -1.6597 0.0172 0.088 Uiso 1 calc . . R .
C53 C -0.3763(5) -0.9285(4) 0.0108(2) 0.0523(12) Uani 1 d . . . .
C54 C -0.0788(6) -1.6990(7) -0.1008(3) 0.096(2) Uani 1 d . . . U
H54 H -0.0739 -1.7518 -0.1302 0.115 Uiso 1 calc . . R .
C55 C -0.4863(5) -0.9946(4) 0.0224(2) 0.0533(12) Uani 1 d . . . .
H55 H -0.5689 -0.9945 -0.0035 0.064 Uiso 1 calc . . R .
C56 C 0.3188(6) -1.9882(4) 0.4269(2) 0.0570(13) Uani 1 d . . . .
H56 H 0.3695 -2.0335 0.4014 0.068 Uiso 1 calc . . R .
N57 N -0.5946(4) -1.0004(3) 0.2424(2) 0.0621(11) Uani 1 d . . . .
C58 C -0.1418(5) -1.5251(7) -0.0794(3) 0.093(3) Uani 1 d . . . .
H58 H -0.1806 -1.4637 -0.0926 0.112 Uiso 1 calc . . R .
C59 C -0.0381(5) -1.6362(6) -0.0010(2) 0.0731(17) Uani 1 d . . . U
C60 C -0.1302(5) -1.6674(5) 0.1060(2) 0.0692(17) Uani 1 d . . . .
C61 C 0.0166(5) -1.4801(4) 0.1488(2) 0.0593(13) Uani 1 d . . . .
C62 C 0.3849(5) -1.7375(5) 0.0783(3) 0.0702(17) Uani 1 d . . . .
H62 H 0.4695 -1.7315 0.0546 0.084 Uiso 1 calc . . R .
C63 C 0.1155(5) -1.9505(4) 0.4929(3) 0.0601(13) Uani 1 d . . . .
H63 H 0.0301 -1.9704 0.5126 0.072 Uiso 1 calc . . R .
C64 C 0.0016(5) -1.6364(5) 0.0708(2) 0.0601(15) Uani 1 d . . . .
N65 N -0.2334(5) -1.6921(5) 0.1308(2) 0.0858(17) Uani 1 d . . . .
C66 C 0.1402(5) -1.4843(5) 0.1885(3) 0.0721(17) Uani 1 d . . . .
H66 H 0.2254 -1.5108 0.1720 0.086 Uiso 1 calc . . R .
C67 C -0.1331(6) -1.6075(8) -0.1211(3) 0.099(2) Uani 1 d . . . U
H67 H -0.1646 -1.6005 -0.1636 0.119 Uiso 1 calc . . R .
N68 N -0.0802(5) -1.4742(5) 0.0355(2) 0.0862(17) Uani 1 d . . . .
H68 H -0.1272 -1.4188 0.0402 0.103 Uiso 1 calc . . R .
C69 C -0.0886(5) -1.5403(6) -0.0164(3) 0.083(2) Uani 1 d . . . .
C70 C 0.1381(5) -1.4501(5) 0.2512(3) 0.0699(16) Uani 1 d . . . .
H70 H 0.2206 -1.4533 0.2770 0.084 Uiso 1 calc . . R .
Cl1A Cl 0.13093(17) -2.14004(10) 0.44828(8) 0.0815(5) Uani 1 d . . . .
C0AA C 0.1924(5) -2.0172(4) 0.4567(2) 0.0531(12) Uani 1 d . . . .

loop_
_atom_site_aniso_label
_atom_site_aniso_U_11
_atom_site_aniso_U_22
_atom_site_aniso_U_33
_atom_site_aniso_U_23
_atom_site_aniso_U_13
_atom_site_aniso_U_12
Cl0A 0.0838(10) 0.0988(12) 0.0525(8) 0.0391(8) 0.0034(7) 0.0171(8)
Cl1 0.0935(11) 0.0962(12) 0.0789(10) -0.0249(9) -0.0250(8) 0.0216(9)
N2 0.0431(19) 0.048(2) 0.0341(14) 0.0004(17) -0.0027(15) -0.0067(17)
C3 0.0250(18) 0.038(2) 0.0357(15) 0.0037(18) -0.0028(16) 0.0009(16)
C4 0.036(2) 0.048(3) 0.026(2) 0.0019(19) -0.0024(16) 0.0007(18)
C5 0.041(2) 0.039(2) 0.037(2) 0.000(2) -0.0018(18) -0.0042(18)
C6 0.0308(19) 0.0367(18) 0.037(2) -0.0016(16) -0.0038(16) 0.0007(17)
N7 0.061(2) 0.034(2) 0.0336(19) -0.0009(16) 0.0129(16) -0.0071(16)
C8 0.043(2) 0.033(2) 0.039(2) 0.0015(19) -0.0079(18) 0.0047(18)
C9 0.038(2) 0.040(2) 0.031(2) 0.0006(19) -0.0057(16) 0.0046(18)
C10 0.035(2) 0.034(2) 0.031(2) 0.0048(18) -0.0053(16) -0.0051(17)
C11 0.054(3) 0.047(3) 0.054(3) 0.016(2) -0.008(2) -0.014(2)
C12 0.043(2) 0.041(2) 0.036(2) 0.006(2) -0.0007(18) 0.000(2)
C13 0.035(2) 0.029(2) 0.039(2) -0.0008(18) 0.0006(16) 0.0002(16)
N14 0.054(2) 0.043(2) 0.037(2) -0.0017(18) -0.0170(16) -0.0095(17)
C15 0.035(2) 0.062(3) 0.036(2) 0.000(2) 0.0003(17) 0.004(2)
C16 0.030(2) 0.040(2) 0.029(2) -0.0002(18) -0.0033(16) 0.0039(17)
C17 0.039(2) 0.053(3) 0.038(2) 0.002(2) -0.0023(18) 0.002(2)
N18 0.048(2) 0.0431(16) 0.045(2) 0.0073(13) 0.0071(17) 0.0030(16)
C19 0.054(3) 0.048(3) 0.058(3) -0.015(3) -0.005(2) 0.007(2)
C20 0.037(2) 0.040(2) 0.032(2) 0.0025(19) -0.0033(17) 0.0036(18)
N21 0.042(2) 0.068(3) 0.068(3) 0.001(2) -0.015(2) -0.0034(19)
C22 0.046(3) 0.046(3) 0.034(2) 0.005(2) -0.0042(18) 0.000(2)
C23 0.045(3) 0.047(3) 0.054(3) 0.007(2) -0.012(2) -0.013(2)
C24 0.037(2) 0.041(2) 0.0236(19) 0.0046(18) -0.0014(16) -0.0045(18)
C25 0.036(2) 0.048(3) 0.035(2) 0.001(2) -0.0017(17) -0.0013(19)
C26 0.052(3) 0.040(2) 0.042(2) 0.008(2) -0.006(2) -0.001(2)
C27 0.060(3) 0.071(4) 0.043(3) 0.007(3) -0.008(2) -0.030(3)
C28 0.038(2) 0.037(2) 0.037(2) 0.0033(19) 0.0005(18) -0.0003(18)
C29 0.055(3) 0.052(3) 0.038(2) 0.008(2) 0.001(2) -0.001(2)
C30 0.051(3) 0.069(4) 0.065(3) -0.006(3) -0.018(3) 0.005(2)
C31 0.059(3) 0.081(4) 0.043(3) -0.002(3) 0.002(2) -0.010(3)
C32 0.035(2) 0.044(2) 0.043(3) 0.009(2) -0.0089(19) -0.0056(18)
C33 0.048(3) 0.045(3) 0.049(3) 0.003(2) -0.004(2) 0.001(2)
C34 0.042(3) 0.067(3) 0.066(3) 0.000(3) -0.002(2) 0.006(2)
C35 0.032(2) 0.121(5) 0.049(3) 0.031(3) 0.001(2) 0.014(3)
C36 0.039(2) 0.071(4) 0.045(3) 0.003(3) -0.0125(19) -0.011(2)
C37 0.052(3) 0.051(3) 0.042(2) -0.009(2) 0.003(2) 0.001(2)
C38 0.050(3) 0.036(2) 0.070(3) 0.0011(19) -0.001(2) 0.005(2)
N39 0.043(2) 0.155(5) 0.047(3) 0.004(3) -0.002(2) 0.015(3)
C40 0.034(2) 0.048(3) 0.069(3) 0.002(3) 0.001(2) -0.0036(19)
C41 0.050(3) 0.041(3) 0.064(3) 0.004(2) 0.003(2) 0.000(2)
C43 0.065(3) 0.060(3) 0.044(3) -0.012(2) 0.016(2) -0.004(2)
C44 0.059(3) 0.048(3) 0.064(3) -0.003(3) 0.027(3) 0.005(2)
C45 0.037(2) 0.102(4) 0.032(2) 0.008(3) -0.0023(19) 0.000(2)
C46 0.079(4) 0.064(4) 0.055(3) 0.003(3) -0.014(3) 0.008(3)
C47 0.072(3) 0.041(3) 0.049(3) 0.005(2) -0.002(2) -0.019(2)
C48 0.046(2) 0.047(3) 0.045(3) -0.007(2) 0.002(2) -0.009(2)
C49 0.052(3) 0.054(3) 0.060(3) 0.010(2) 0.000(2) 0.001(2)
C50 0.034(2) 0.083(4) 0.058(3) 0.005(3) -0.003(2) 0.008(2)
C51 0.046(3) 0.053(3) 0.057(3) 0.017(2) -0.005(2) -0.018(2)
C52 0.045(3) 0.124(5) 0.050(3) 0.023(3) 0.001(2) 0.007(3)
C53 0.060(3) 0.066(3) 0.031(2) 0.014(2) 0.008(2) 0.016(2)
C54 0.043(3) 0.200(7) 0.045(3) 0.012(4) -0.007(2) 0.002(4)
C55 0.046(3) 0.073(3) 0.040(3) 0.016(3) -0.001(2) 0.012(2)
C56 0.069(3) 0.050(3) 0.052(3) -0.013(3) -0.012(2) 0.016(3)
N57 0.051(2) 0.065(3) 0.071(3) 0.012(2) 0.008(2) 0.015(2)
C58 0.035(3) 0.187(8) 0.058(4) 0.037(5) 0.006(3) 0.017(4)
C59 0.029(2) 0.150(6) 0.040(3) 0.010(3) 0.001(2) 0.013(3)
C60 0.039(3) 0.124(5) 0.045(3) -0.003(3) -0.001(2) -0.002(3)
C61 0.043(3) 0.085(4) 0.049(3) 0.013(3) 0.000(2) 0.002(3)
C62 0.036(3) 0.111(5) 0.064(3) 0.007(4) 0.001(2) 0.018(3)
C63 0.047(3) 0.051(3) 0.082(4) 0.014(3) -0.001(3) -0.002(2)
C64 0.030(2) 0.110(5) 0.040(3) 0.018(3) 0.0030(18) -0.002(3)
N65 0.044(3) 0.148(5) 0.065(3) -0.005(3) 0.014(2) -0.015(3)
C66 0.034(2) 0.119(5) 0.063(3) 0.017(4) 0.001(2) 0.012(3)
C67 0.043(3) 0.214(8) 0.040(3) 0.028(5) -0.001(3) 0.007(4)
N68 0.057(3) 0.157(5) 0.045(3) 0.021(3) 0.002(2) 0.043(3)
C69 0.032(3) 0.172(7) 0.047(3) 0.029(4) 0.006(2) 0.014(3)
C70 0.043(3) 0.104(5) 0.063(4) 0.015(3) -0.011(2) -0.006(3)
Cl1A 0.1029(11) 0.0361(6) 0.1053(12) 0.0053(7) -0.0364(9) -0.0092(7)
C0AA 0.060(3) 0.043(3) 0.057(3) 0.008(2) -0.017(2) -0.007(2)

loop_
_atom_type_symbol
_atom_type_description
_atom_type_scat_dispersion_real
_atom_type_scat_dispersion_imag
_atom_type_scat_source
C C 0.0033 0.0016 'International Tables Vol C Tables 4.2.6.8 and 6.1.1.4'
H H 0.0000 0.0000 'International Tables Vol C Tables 4.2.6.8 and 6.1.1.4'
Cl Cl 0.1484 0.1585 'International Tables Vol C Tables 4.2.6.8 and 6.1.1.4'
N N 0.0061 0.0033 'International Tables Vol C Tables 4.2.6.8 and 6.1.1.4'

loop_
_geom_angle_atom_site_label_1
_geom_angle_atom_site_label_2
_geom_angle_atom_site_label_3
_geom_angle
_geom_angle_site_symmetry_1
_geom_angle_site_symmetry_3
_geom_angle_publ_flag
C3 N2 C11 117.1(4) . . ?
N2 C3 C16 126.9(4) . . ?
N2 C3 C32 124.4(4) . . ?
C32 C3 C16 108.5(3) . . ?
C15 C4 C9 122.4(4) . . ?
C17 C4 C9 119.7(3) . . ?
C17 C4 C15 118.0(4) . . ?
C6 C5 N7 111.1(4) . . ?
C6 C5 C37 118.6(4) . . ?
C37 C5 N7 130.3(4) . . ?
C5 C6 C10 109.8(3) . . ?
N18 C6 C5 124.9(4) . . ?
N18 C6 C10 125.2(3) . . ?
C5 N7 C20 108.8(3) . . ?
C33 C8 C20 120.0(4) . . ?
C41 C8 C20 121.8(4) . . ?
C41 C8 C33 118.2(4) . . ?
C4 C9 C16 117.4(3) . . ?
N14 C9 C4 113.1(3) . . ?
N14 C9 C16 103.9(3) . . ?
C6 C10 C20 100.5(3) . . ?
C13 C10 C6 113.7(3) . . ?
C13 C10 C20 113.5(3) . . ?
C28 C10 C6 107.5(3) . . ?
C28 C10 C13 111.0(3) . . ?
C28 C10 C20 110.1(3) . . ?
N2 C11 C51 122.4(4) . . ?
N57 C12 C16 176.7(5) . . ?
C25 C13 C10 118.6(3) . . ?
C48 C13 C10 123.0(3) . . ?
C48 C13 C25 118.4(4) . . ?
C32 N14 C9 107.1(3) . . ?
C55 C15 C4 121.1(4) . . ?
C3 C16 C9 98.9(3) . . ?
C12 C16 C3 105.6(3) . . ?
C12 C16 C9 109.9(3) . . ?
C12 C16 C24 112.0(3) . . ?
C24 C16 C3 117.8(3) . . ?
C24 C16 C9 111.6(3) . . ?
C29 C17 C4 121.6(4) . . ?
C6 N18 C38 116.0(4) . . ?
C38 C19 C37 120.1(4) . . ?
N7 C20 C8 112.7(3) . . ?
N7 C20 C10 103.3(3) . . ?
C8 C20 C10 115.5(3) . . ?
C36 C22 C24 120.2(4) . . ?
C51 C23 C32 115.7(4) . . ?
C22 C24 C16 119.2(4) . . ?
C26 C24 C16 122.2(4) . . ?
C26 C24 C22 118.5(4) . . ?
C40 C25 C13 120.4(4) . . ?
C47 C26 C24 120.8(4) . . ?
C47 C27 C36 120.5(4) . . ?
N21 C28 C10 178.3(5) . . ?
C53 C29 C17 117.9(4) . . ?
C62 C30 C46 120.9(5) . . ?
C45 C31 C46 121.3(5) . . ?
C3 C32 N14 111.6(4) . . ?
C3 C32 C23 119.3(4) . . ?
N14 C32 C23 129.2(4) . . ?
C56 C33 C8 120.6(4) . . ?
C50 C34 C49 119.9(5) . . ?
C61 C35 C64 116.8(4) . . ?
N68 C35 C61 115.2(5) . . ?
N68 C35 C64 102.4(5) . . ?
C27 C36 C22 119.7(5) . . ?
C19 C37 C5 117.0(4) . . ?
N18 C38 C19 123.4(5) . . ?
C59 N39 C54 116.8(7) . . ?
C44 C40 C25 120.9(4) . . ?
C63 C41 C8 121.8(5) . . ?
C44 C43 C48 119.6(4) . . ?
C40 C44 C43 119.7(4) . . ?
C31 C45 C52 117.8(5) . . ?
C31 C45 C64 122.1(4) . . ?
C52 C45 C64 120.1(4) . . ?
C30 C46 C31 118.9(5) . . ?
C27 C47 C26 120.3(5) . . ?
C13 C48 C43 121.1(4) . . ?
C34 C49 Cl1 119.0(4) . . ?
C70 C49 Cl1 119.9(4) . . ?
C70 C49 C34 121.1(5) . . ?
C34 C50 C61 121.2(4) . . ?
C23 C51 C11 121.1(4) . . ?
C62 C52 C45 121.6(5) . . ?
C29 C53 Cl0A 118.1(4) . . ?
C55 C53 Cl0A 119.5(4) . . ?
C55 C53 C29 122.4(4) . . ?
N39 C54 C67 122.0(7) . . ?
C53 C55 C15 119.0(4) . . ?
C0AA C56 C33 119.4(4) . . ?
C67 C58 C69 116.1(7) . . ?
N39 C59 C64 126.2(6) . . ?
N39 C59 C69 126.1(5) . . ?
C69 C59 C64 107.6(6) . . ?
N65 C60 C64 177.5(5) . . ?
C50 C61 C35 123.3(4) . . ?
C50 C61 C66 117.6(5) . . ?
C66 C61 C35 119.1(4) . . ?
C30 C62 C52 119.3(5) . . ?
C0AA C63 C41 119.3(5) . . ?
C45 C64 C35 110.8(4) . . ?
C45 C64 C59 118.7(4) . . ?
C59 C64 C35 99.2(5) . . ?
C60 C64 C35 108.7(5) . . ?
C60 C64 C45 111.9(4) . . ?
C60 C64 C59 106.5(4) . . ?
C70 C66 C61 121.5(5) . . ?
C54 C67 C58 121.6(6) . . ?
C69 N68 C35 106.2(5) . . ?
C59 C69 C58 117.4(7) . . ?
N68 C69 C58 130.2(7) . . ?
N68 C69 C59 112.4(5) . . ?
C49 C70 C66 118.6(5) . . ?
C56 C0AA Cl1A 119.7(4) . . ?
C63 C0AA C56 120.7(5) . . ?
C63 C0AA Cl1A 119.6(4) . . ?

loop_
_geom_bond_atom_site_label_1
_geom_bond_atom_site_label_2
_geom_bond_distance
_geom_bond_site_symmetry_2
_geom_bond_publ_flag
Cl0A C53 1.746(4) . ?
Cl1 C49 1.727(5) . ?
N2 C3 1.307(5) . ?
N2 C11 1.338(6) . ?
C3 C16 1.541(6) . ?
C3 C32 1.385(6) . ?
C4 C9 1.500(5) . ?
C4 C15 1.392(5) . ?
C4 C17 1.391(6) . ?
C5 C6 1.379(6) . ?
C5 N7 1.388(5) . ?
C5 C37 1.385(6) . ?
C6 C10 1.527(6) . ?
C6 N18 1.329(5) . ?
N7 C20 1.475(5) . ?
C8 C20 1.500(6) . ?
C8 C33 1.388(6) . ?
C8 C41 1.374(6) . ?
C9 N14 1.466(5) . ?
C9 C16 1.570(5) . ?
C10 C13 1.524(5) . ?
C10 C20 1.585(5) . ?
C10 C28 1.470(5) . ?
C11 C51 1.384(6) . ?
C12 C16 1.472(6) . ?
C12 N57 1.144(5) . ?
C13 C25 1.397(5) . ?
C13 C48 1.373(6) . ?
N14 C32 1.389(5) . ?
C15 C55 1.374(6) . ?
C16 C24 1.505(5) . ?
C17 C29 1.383(6) . ?
N18 C38 1.335(6) . ?
C19 C37 1.384(7) . ?
C19 C38 1.374(7) . ?
N21 C28 1.149(5) . ?
C22 C24 1.395(6) . ?
C22 C36 1.394(6) . ?
C23 C32 1.402(6) . ?
C23 C51 1.376(6) . ?
C24 C26 1.393(6) . ?
C25 C40 1.377(6) . ?
C26 C47 1.379(6) . ?
C27 C36 1.383(7) . ?
C27 C47 1.360(7) . ?
C29 C53 1.372(6) . ?
C30 C46 1.378(7) . ?
C30 C62 1.353(7) . ?
C31 C45 1.368(7) . ?
C31 C46 1.389(7) . ?
C33 C56 1.382(7) . ?
C34 C49 1.380(7) . ?
C34 C50 1.360(7) . ?
C35 C61 1.493(7) . ?
C35 C64 1.596(8) . ?
C35 N68 1.475(6) . ?
N39 C54 1.336(7) . ?
N39 C59 1.316(8) . ?
C40 C44 1.366(7) . ?
C41 C63 1.372(7) . ?
C43 C44 1.381(7) . ?
C43 C48 1.394(6) . ?
C45 C52 1.382(7) . ?
C45 C64 1.518(7) . ?
C49 C70 1.368(7) . ?
C50 C61 1.385(6) . ?
C52 C62 1.380(7) . ?
C53 C55 1.366(7) . ?
C54 C67 1.379(11) . ?
C56 C0AA 1.380(7) . ?
C58 C67 1.395(11) . ?
C58 C69 1.405(8) . ?
C59 C64 1.529(7) . ?
C59 C69 1.393(9) . ?
C60 C64 1.482(7) . ?
C60 N65 1.135(6) . ?
C61 C66 1.405(7) . ?
C63 C0AA 1.362(7) . ?
C66 C70 1.376(7) . ?
N68 C69 1.389(8) . ?
Cl1A C0AA 1.735(5) . ?
